data_7045896
loop_
_publ_author_name
'Gao, Bin-Bin'
'Zhang, Min'
'Chen, Xu-Ran'
'Zhu, Da-Liang'
'Yu, Hong'
'Zhang, Wen-Hua'
'Lang, Jian-Ping'

_publ_section_title
;
 Preparation of carbon-based AuAg alloy nanoparticles by using the
 heterometallic [Au<sub>4</sub>Ag<sub>4</sub>] cluster for efficient
 oxidative coupling of anilines.
;
_journal_issue 16
_journal_name_full 'Dalton transactions (Cambridge, England : 2003)'
_journal_page_first 5780
_journal_page_last 5788
_journal_paper_doi 10.1039/c8dt00695d
_journal_volume 47
_journal_year 2018
_chemical_formula_moiety 'C26 H27 Au N2 P S, F6 P'
_chemical_formula_sum 'C26 H27 Au F6 N2 P2 S'
_chemical_formula_weight 772.46
_space_group_crystal_system triclinic
_space_group_IT_number 2
_space_group_name_Hall '-P 1'
_space_group_name_H-M_alt 'P -1'
_symmetry_space_group_name_Hall '-P 1'
_symmetry_space_group_name_H-M 'P -1'
_atom_sites_solution_hydrogens geom
_audit_creation_method SHELXL-2013
_audit_update_record
;
2018-01-05 deposited with the CCDC.
2018-03-21 downloaded from the CCDC.
;
_cell_angle_alpha 86.714(5)
_cell_angle_beta 87.918(4)
_cell_angle_gamma 75.153(6)
_cell_formula_units_Z 2
_cell_length_a 8.6627(6)
_cell_length_b 10.6870(8)
_cell_length_c 15.6440(7)
_cell_measurement_reflns_used 6829
_cell_measurement_temperature 223(2)
_cell_measurement_theta_max 29.7700
_cell_measurement_theta_min 2.9530
_cell_volume 1397.29(16)
_computing_cell_refinement
;
CrysAlisPro, Agilent Technologies,
Version 1.171.36.32 (release 02-08-2013 CrysAlis171 .NET)
(compiled Aug  2 2013,16:46:58)
;
_computing_data_collection
;
CrysAlisPro, Agilent Technologies,
Version 1.171.36.32 (release 02-08-2013 CrysAlis171 .NET)
(compiled Aug  2 2013,16:46:58)
;
_computing_data_reduction
;
CrysAlisPro, Agilent Technologies,
Version 1.171.36.32 (release 02-08-2013 CrysAlis171 .NET)
(compiled Aug  2 2013,16:46:58)
;
_computing_molecular_graphics 'SHELXL-2013 (Sheldrick, 2013)'
_computing_publication_material 'publCIF (Westrip, 2010)'
_computing_structure_refinement 'SHELXL-2013 (Sheldrick, 2013)'
_computing_structure_solution 'SHELXL-2013 (Sheldrick, 2013)'
_diffrn_ambient_temperature 223(2)
_diffrn_measured_fraction_theta_full 0.998
_diffrn_measured_fraction_theta_max 0.862
_diffrn_measurement_device_type 'Xcalibur, Atlas, Gemini'
_diffrn_measurement_method '\w scans'
_diffrn_radiation_type MoK\a
_diffrn_radiation_wavelength 0.71073
_diffrn_reflns_av_R_equivalents 0.0302
_diffrn_reflns_av_unetI/netI 0.0469
_diffrn_reflns_Laue_measured_fraction_full 0.998
_diffrn_reflns_Laue_measured_fraction_max 0.862
_diffrn_reflns_limit_h_max 10
_diffrn_reflns_limit_h_min -12
_diffrn_reflns_limit_k_max 14
_diffrn_reflns_limit_k_min -14
_diffrn_reflns_limit_l_max 16
_diffrn_reflns_limit_l_min -21
_diffrn_reflns_number 14375
_diffrn_reflns_point_group_measured_fraction_full 0.998
_diffrn_reflns_point_group_measured_fraction_max 0.862
_diffrn_reflns_theta_full 25.242
_diffrn_reflns_theta_max 30.318
_diffrn_reflns_theta_min 2.786
_diffrn_standards_decay_% 0
_diffrn_standards_interval_count 0
_diffrn_standards_interval_time 0
_diffrn_standards_number 0
_exptl_absorpt_coefficient_mu 5.513
_exptl_absorpt_correction_T_max 0.332
_exptl_absorpt_correction_T_min 0.277
_exptl_absorpt_correction_type multi-scan
_exptl_absorpt_process_details
;
CrysAlisPro, Agilent Technologies,
Version 1.171.36.32 (release 02-08-2013 CrysAlis171 .NET)
(compiled Aug  2 2013,16:46:58)
Empirical absorption correction using spherical harmonics,
 implemented in SCALE3 ABSPACK scaling algorithm.
;
_exptl_crystal_colour colourless
_exptl_crystal_density_diffrn 1.836
_exptl_crystal_description block
_exptl_crystal_F_000 752
_exptl_crystal_size_max 0.300
_exptl_crystal_size_mid 0.200
_exptl_crystal_size_min 0.200
_refine_diff_density_max 1.751
_refine_diff_density_min -1.492
_refine_diff_density_rms 0.124
_refine_ls_extinction_method none
_refine_ls_goodness_of_fit_ref 1.048
_refine_ls_hydrogen_treatment constr
_refine_ls_matrix_type full
_refine_ls_number_parameters 343
_refine_ls_number_reflns 7230
_refine_ls_number_restraints 0
_refine_ls_restrained_S_all 1.048
_refine_ls_R_factor_all 0.0439
_refine_ls_R_factor_gt 0.0349
_refine_ls_shift/su_max 0.001
_refine_ls_shift/su_mean 0.000
_refine_ls_structure_factor_coef Fsqd
_refine_ls_weighting_details
;
 w=1/[\s^2^(Fo^2^)+(0.0329P)^2^+0.8825P]
 where P=(Fo^2^+2Fc^2^)/3
;
_refine_ls_weighting_scheme calc
_refine_ls_wR_factor_gt 0.0743
_refine_ls_wR_factor_ref 0.0800
_reflns_Friedel_coverage 0.000
_reflns_number_gt 6355
_reflns_number_total 7230
_reflns_threshold_expression 'I > 2\s(I)'
_cod_data_source_file c8dt00695d2.cif
_cod_data_source_block AU
_cod_depositor_comments 'Adding full bibliography for 7045896--7045897.cif.'
_cod_database_code 7045896
_publcif_datablock.id {f6a06080-6712-4837-8a02-83b48e8e21a9}

_shelx_space_group_comment
;
The symmetry employed for this shelxl refinement is uniquely defined
by the following loop, which should always be used as a source of
symmetry information in preference to the above space-group names.
They are only intended as comments.
;
_shelx_estimated_absorpt_t_min 0.289
_shelx_estimated_absorpt_t_max 0.405
_shelxl_version_number 2013-2

loop_
_space_group_symop_operation_xyz
'x, y, z'
'-x, -y, -z'

loop_
_atom_site_label
_atom_site_type_symbol
_atom_site_fract_x
_atom_site_fract_y
_atom_site_fract_z
_atom_site_U_iso_or_equiv
_atom_site_adp_type
_atom_site_occupancy
_atom_site_site_symmetry_order
_atom_site_calc_flag
_atom_site_refinement_flags_posn
_atom_site_refinement_flags_adp
Au1 Au 0.12218(2) 0.42440(2) 0.16168(2) 0.03376(6) Uani 1 1 d . .
P1 P 0.06898(12) 0.25892(10) 0.09532(6) 0.0293(2) Uani 1 1 d . .
P2 P 0.28318(15) 0.17446(11) 0.56992(7) 0.0398(3) Uani 1 1 d . .
S1 S 0.17914(17) 0.58141(11) 0.23940(9) 0.0522(3) Uani 1 1 d . .
F1 F 0.3264(5) 0.1074(4) 0.4826(2) 0.0988(14) Uani 1 1 d . .
F2 F 0.4515(4) 0.2075(3) 0.5689(2) 0.0780(10) Uani 1 1 d . .
F3 F 0.2119(4) 0.3111(3) 0.5209(2) 0.0717(9) Uani 1 1 d . .
F4 F 0.2384(5) 0.2435(3) 0.6576(2) 0.0787(11) Uani 1 1 d . .
F5 F 0.1135(4) 0.1429(3) 0.5709(2) 0.0696(9) Uani 1 1 d . .
F6 F 0.3534(4) 0.0402(3) 0.6206(2) 0.0742(9) Uani 1 1 d . .
N1 N 0.7874(4) 0.3148(3) 0.4214(2) 0.0394(8) Uani 1 1 d . .
N2 N -0.2450(6) 0.3402(5) 0.1276(3) 0.0738(14) Uani 1 1 d . .
C1 C 0.3548(5) 0.4981(4) 0.2916(3) 0.0370(9) Uani 1 1 d . .
C2 C 0.4733(6) 0.5623(4) 0.3032(3) 0.0427(10) Uani 1 1 d . .
H2A H 0.4578 0.6486 0.2821 0.051 Uiso 1 1 calc R U
C3 C 0.6123(6) 0.5026(4) 0.3448(3) 0.0428(10) Uani 1 1 d . .
H3A H 0.6892 0.5487 0.3527 0.051 Uiso 1 1 calc R U
C4 C 0.6385(5) 0.3756(4) 0.3746(2) 0.0350(9) Uani 1 1 d . .
C5 C 0.5244(6) 0.3088(4) 0.3651(3) 0.0444(11) Uani 1 1 d . .
H5A H 0.5415 0.2223 0.3861 0.053 Uiso 1 1 calc R U
C6 C 0.3836(6) 0.3705(4) 0.3241(3) 0.0461(11) Uani 1 1 d . .
H6A H 0.3055 0.3248 0.3183 0.055 Uiso 1 1 calc R U
C7 C 0.8143(8) 0.1704(5) 0.4357(5) 0.081(2) Uani 1 1 d . .
H7A H 0.8220 0.1309 0.3809 0.121 Uiso 1 1 calc R U
H7B H 0.7256 0.1518 0.4691 0.121 Uiso 1 1 calc R U
H7C H 0.9127 0.1355 0.4664 0.121 Uiso 1 1 calc R U
C8 C 0.7769(7) 0.3696(5) 0.5079(3) 0.0579(13) Uani 1 1 d . .
H8A H 0.7600 0.4630 0.5015 0.087 Uiso 1 1 calc R U
H8B H 0.8755 0.3322 0.5378 0.087 Uiso 1 1 calc R U
H8C H 0.6882 0.3493 0.5405 0.087 Uiso 1 1 calc R U
C9 C 0.9313(7) 0.3390(8) 0.3741(4) 0.084(2) Uani 1 1 d . .
H9A H 0.9174 0.4315 0.3638 0.126 Uiso 1 1 calc R U
H9B H 0.9441 0.2976 0.3197 0.126 Uiso 1 1 calc R U
H9C H 1.0254 0.3034 0.4080 0.126 Uiso 1 1 calc R U
C10 C -0.1373(5) 0.2871(4) 0.0659(3) 0.0331(8) Uani 1 1 d . .
C11 C -0.1846(6) 0.2582(5) -0.0127(3) 0.0476(11) Uani 1 1 d . .
H11A H -0.1079 0.2218 -0.0544 0.057 Uiso 1 1 calc R U
C12 C -0.3450(7) 0.2833(6) -0.0294(4) 0.0623(14) Uani 1 1 d . .
H12A H -0.3789 0.2651 -0.0826 0.075 Uiso 1 1 calc R U
C13 C -0.4544(7) 0.3349(6) 0.0328(5) 0.0761(19) Uani 1 1 d . .
H13A H -0.5643 0.3515 0.0227 0.091 Uiso 1 1 calc R U
C14 C -0.4036(8) 0.3619(7) 0.1086(5) 0.086(2) Uani 1 1 d . .
H14A H -0.4806 0.3973 0.1505 0.103 Uiso 1 1 calc R U
C15 C 0.1067(5) 0.1179(4) 0.1699(2) 0.0317(8) Uani 1 1 d . .
C16 C 0.2330(5) 0.1020(4) 0.2224(3) 0.0375(9) Uani 1 1 d . .
H16A H 0.2983 0.1602 0.2175 0.045 Uiso 1 1 calc R U
C17 C 0.2642(6) 0.0013(5) 0.2822(3) 0.0538(12) Uani 1 1 d . .
H17A H 0.3523 -0.0104 0.3179 0.065 Uiso 1 1 calc R U
C18 C 0.1689(7) -0.0829(5) 0.2908(3) 0.0565(13) Uani 1 1 d . .
H18A H 0.1909 -0.1510 0.3329 0.068 Uiso 1 1 calc R U
C19 C 0.0413(7) -0.0684(5) 0.2385(3) 0.0544(13) Uani 1 1 d . .
H19A H -0.0237 -0.1267 0.2440 0.065 Uiso 1 1 calc R U
C20 C 0.0098(6) 0.0332(4) 0.1774(3) 0.0420(10) Uani 1 1 d . .
H20A H -0.0774 0.0446 0.1412 0.050 Uiso 1 1 calc R U
C21 C 0.1843(5) 0.2093(4) -0.0017(2) 0.0329(8) Uani 1 1 d . .
C22 C 0.2678(5) 0.0837(4) -0.0141(3) 0.0424(10) Uani 1 1 d . .
H22A H 0.2682 0.0190 0.0293 0.051 Uiso 1 1 calc R U
C23 C 0.3516(6) 0.0522(5) -0.0903(3) 0.0530(12) Uani 1 1 d . .
H23A H 0.4113 -0.0333 -0.0979 0.064 Uiso 1 1 calc R U
C24 C 0.3477(6) 0.1457(6) -0.1548(3) 0.0613(15) Uani 1 1 d . .
H24A H 0.4025 0.1236 -0.2069 0.074 Uiso 1 1 calc R U
C25 C 0.2640(7) 0.2708(6) -0.1430(3) 0.0609(14) Uani 1 1 d . .
H25A H 0.2614 0.3346 -0.1873 0.073 Uiso 1 1 calc R U
C26 C 0.1833(6) 0.3042(5) -0.0664(3) 0.0457(11) Uani 1 1 d . .
H26A H 0.1281 0.3908 -0.0581 0.055 Uiso 1 1 calc R U

loop_
_atom_site_aniso_label
_atom_site_aniso_U_11
_atom_site_aniso_U_22
_atom_site_aniso_U_33
_atom_site_aniso_U_23
_atom_site_aniso_U_13
_atom_site_aniso_U_12
Au1 0.03771(10) 0.03109(9) 0.03310(9) 0.00070(6) -0.00768(6) -0.00946(7)
P1 0.0301(5) 0.0300(5) 0.0278(5) 0.0008(4) -0.0040(4) -0.0076(4)
P2 0.0435(6) 0.0380(6) 0.0398(6) -0.0018(5) -0.0060(5) -0.0133(5)
S1 0.0639(8) 0.0327(5) 0.0601(8) -0.0072(5) -0.0239(6) -0.0083(6)
F1 0.138(4) 0.118(3) 0.063(2) -0.053(2) 0.030(2) -0.069(3)
F2 0.056(2) 0.078(2) 0.108(3) 0.002(2) -0.0080(19) -0.0333(18)
F3 0.082(2) 0.0556(18) 0.078(2) 0.0250(16) -0.0219(18) -0.0224(17)
F4 0.125(3) 0.071(2) 0.0500(18) -0.0165(16) 0.0134(19) -0.042(2)
F5 0.0509(18) 0.070(2) 0.093(2) 0.0132(18) -0.0146(17) -0.0271(16)
F6 0.077(2) 0.0448(16) 0.103(3) 0.0143(16) -0.0374(19) -0.0186(16)
N1 0.040(2) 0.0412(19) 0.0378(19) -0.0091(16) 0.0009(16) -0.0113(17)
N2 0.055(3) 0.098(4) 0.069(3) -0.024(3) 0.019(3) -0.021(3)
C1 0.048(3) 0.037(2) 0.029(2) -0.0052(17) -0.0063(18) -0.017(2)
C2 0.060(3) 0.030(2) 0.042(2) 0.0007(18) -0.005(2) -0.019(2)
C3 0.049(3) 0.041(2) 0.046(3) -0.0068(19) -0.003(2) -0.024(2)
C4 0.040(2) 0.039(2) 0.028(2) -0.0075(17) 0.0011(17) -0.0138(19)
C5 0.052(3) 0.041(2) 0.045(3) 0.009(2) -0.010(2) -0.022(2)
C6 0.053(3) 0.048(3) 0.048(3) 0.010(2) -0.015(2) -0.031(2)
C7 0.070(4) 0.044(3) 0.126(6) -0.012(3) -0.043(4) -0.003(3)
C8 0.068(4) 0.062(3) 0.039(3) -0.004(2) -0.011(2) -0.007(3)
C9 0.043(3) 0.153(7) 0.056(4) 0.009(4) 0.006(3) -0.029(4)
C10 0.029(2) 0.034(2) 0.035(2) 0.0040(16) -0.0026(16) -0.0080(17)
C11 0.036(2) 0.061(3) 0.045(3) 0.000(2) -0.007(2) -0.010(2)
C12 0.046(3) 0.078(4) 0.066(4) 0.008(3) -0.022(3) -0.021(3)
C13 0.031(3) 0.077(4) 0.118(6) 0.010(4) -0.001(3) -0.013(3)
C14 0.047(4) 0.107(5) 0.099(5) -0.030(4) 0.036(4) -0.013(4)
C15 0.035(2) 0.0288(19) 0.0289(19) 0.0014(15) -0.0029(16) -0.0040(17)
C16 0.039(2) 0.035(2) 0.038(2) 0.0058(18) -0.0064(18) -0.0090(19)
C17 0.052(3) 0.057(3) 0.045(3) -0.001(2) -0.015(2) 0.001(3)
C18 0.071(4) 0.043(3) 0.047(3) 0.013(2) 0.003(3) -0.001(3)
C19 0.067(4) 0.042(3) 0.055(3) 0.008(2) 0.003(3) -0.019(3)
C20 0.046(3) 0.038(2) 0.044(2) 0.0029(19) -0.007(2) -0.014(2)
C21 0.0256(19) 0.042(2) 0.030(2) -0.0034(17) -0.0011(15) -0.0065(17)
C22 0.041(2) 0.045(2) 0.041(2) -0.004(2) -0.0036(19) -0.010(2)
C23 0.041(3) 0.061(3) 0.050(3) -0.017(2) 0.001(2) 0.001(2)
C24 0.043(3) 0.096(4) 0.037(3) -0.009(3) 0.004(2) -0.002(3)
C25 0.054(3) 0.086(4) 0.036(3) 0.017(3) 0.001(2) -0.010(3)
C26 0.045(3) 0.047(3) 0.039(2) 0.009(2) 0.001(2) -0.003(2)

loop_
_atom_type_symbol
_atom_type_description
_atom_type_scat_dispersion_real
_atom_type_scat_dispersion_imag
_atom_type_scat_source
C C 0.0033 0.0016 'International Tables Vol C Tables 4.2.6.8 and 6.1.1.4'
H H 0.0000 0.0000 'International Tables Vol C Tables 4.2.6.8 and 6.1.1.4'
Au Au -2.0133 8.8022 'International Tables Vol C Tables 4.2.6.8 and 6.1.1.4'
F F 0.0171 0.0103 'International Tables Vol C Tables 4.2.6.8 and 6.1.1.4'
N N 0.0061 0.0033 'International Tables Vol C Tables 4.2.6.8 and 6.1.1.4'
P P 0.1023 0.0942 'International Tables Vol C Tables 4.2.6.8 and 6.1.1.4'
S S 0.1246 0.1234 'International Tables Vol C Tables 4.2.6.8 and 6.1.1.4'

loop_
_geom_angle_atom_site_label_1
_geom_angle_atom_site_label_2
_geom_angle_atom_site_label_3
_geom_angle
P1 Au1 S1 175.17(4)
C10 P1 C21 105.13(19)
C10 P1 C15 105.54(18)
C21 P1 C15 106.82(18)
C10 P1 Au1 113.88(14)
C21 P1 Au1 116.68(13)
C15 P1 Au1 108.05(13)
F1 P2 F4 179.4(3)
F1 P2 F2 90.4(2)
F4 P2 F2 89.7(2)
F1 P2 F6 90.4(2)
F4 P2 F6 90.2(2)
F2 P2 F6 91.27(19)
F1 P2 F5 89.9(2)
F4 P2 F5 90.0(2)
F2 P2 F5 179.4(2)
F6 P2 F5 89.28(18)
F1 P2 F3 90.9(2)
F4 P2 F3 88.50(19)
F2 P2 F3 88.61(19)
F6 P2 F3 178.7(2)
F5 P2 F3 90.84(18)
C1 S1 Au1 102.76(13)
C4 N1 C8 109.3(3)
C4 N1 C9 111.5(4)
C8 N1 C9 108.9(4)
C4 N1 C7 112.7(4)
C8 N1 C7 106.8(4)
C9 N1 C7 107.5(5)
C10 N2 C14 116.6(5)
C6 C1 C2 116.8(4)
C6 C1 S1 124.0(3)
C2 C1 S1 119.2(3)
C3 C2 C1 121.8(4)
C3 C2 H2A 119.1
C1 C2 H2A 119.1
C4 C3 C2 120.0(4)
C4 C3 H3A 120.0
C2 C3 H3A 120.0
C3 C4 C5 120.2(4)
C3 C4 N1 118.8(4)
C5 C4 N1 120.9(4)
C4 C5 C6 119.4(4)
C4 C5 H5A 120.3
C6 C5 H5A 120.3
C5 C6 C1 121.9(4)
C5 C6 H6A 119.1
C1 C6 H6A 119.0
N1 C7 H7A 109.5
N1 C7 H7B 109.5
H7A C7 H7B 109.5
N1 C7 H7C 109.5
H7A C7 H7C 109.5
H7B C7 H7C 109.5
N1 C8 H8A 109.5
N1 C8 H8B 109.5
H8A C8 H8B 109.5
N1 C8 H8C 109.5
H8A C8 H8C 109.5
H8B C8 H8C 109.5
N1 C9 H9A 109.5
N1 C9 H9B 109.5
H9A C9 H9B 109.5
N1 C9 H9C 109.5
H9A C9 H9C 109.5
H9B C9 H9C 109.5
N2 C10 C11 121.9(4)
N2 C10 P1 114.4(3)
C11 C10 P1 123.7(3)
C12 C11 C10 119.5(5)
C12 C11 H11A 120.2
C10 C11 H11A 120.2
C13 C12 C11 119.1(6)
C13 C12 H12A 120.5
C11 C12 H12A 120.5
C14 C13 C12 119.7(5)
C14 C13 H13A 120.1
C12 C13 H13A 120.1
C13 C14 N2 123.2(5)
C13 C14 H14A 118.4
N2 C14 H14A 118.4
C16 C15 C20 120.3(4)
C16 C15 P1 116.6(3)
C20 C15 P1 123.0(3)
C15 C16 C17 119.6(4)
C15 C16 H16A 120.2
C17 C16 H16A 120.2
C16 C17 C18 120.8(5)
C16 C17 H17A 119.6
C18 C17 H17A 119.6
C17 C18 C19 120.4(5)
C17 C18 H18A 119.8
C19 C18 H18A 119.8
C18 C19 C20 119.0(5)
C18 C19 H19A 120.5
C20 C19 H19A 120.5
C15 C20 C19 119.8(5)
C15 C20 H20A 120.1
C19 C20 H20A 120.1
C22 C21 C26 119.6(4)
C22 C21 P1 123.2(3)
C26 C21 P1 117.3(3)
C21 C22 C23 120.1(4)
C21 C22 H22A 119.9
C23 C22 H22A 119.9
C24 C23 C22 120.2(5)
C24 C23 H23A 119.9
C22 C23 H23A 119.9
C25 C24 C23 119.9(4)
C25 C24 H24A 120.0
C23 C24 H24A 120.0
C24 C25 C26 120.5(5)
C24 C25 H25A 119.8
C26 C25 H25A 119.8
C25 C26 C21 119.7(4)
C25 C26 H26A 120.2
C21 C26 H26A 120.2

loop_
_geom_bond_atom_site_label_1
_geom_bond_atom_site_label_2
_geom_bond_distance
Au1 P1 2.2540(10)
Au1 S1 2.2890(11)
P1 C10 1.807(4)
P1 C21 1.815(4)
P1 C15 1.820(4)
P2 F1 1.568(3)
P2 F4 1.583(3)
P2 F2 1.585(3)
P2 F6 1.585(3)
P2 F5 1.590(3)
P2 F3 1.595(3)
S1 C1 1.757(5)
N1 C4 1.485(6)
N1 C8 1.497(6)
N1 C9 1.498(6)
N1 C7 1.505(6)
N2 C10 1.360(6)
N2 C14 1.374(9)
C1 C6 1.391(6)
C1 C2 1.395(6)
C2 C3 1.377(7)
C2 H2A 0.9400
C3 C4 1.375(6)
C3 H3A 0.9400
C4 C5 1.376(6)
C5 C6 1.389(7)
C5 H5A 0.9400
C6 H6A 0.9400
C7 H7A 0.9700
C7 H7B 0.9700
C7 H7C 0.9700
C8 H8A 0.9700
C8 H8B 0.9700
C8 H8C 0.9700
C9 H9A 0.9700
C9 H9B 0.9700
C9 H9C 0.9700
C10 C11 1.385(6)
C11 C12 1.377(7)
C11 H11A 0.9400
C12 C13 1.369(9)
C12 H12A 0.9400
C13 C14 1.352(10)
C13 H13A 0.9400
C14 H14A 0.9400
C15 C16 1.362(6)
C15 C20 1.381(6)
C16 C17 1.364(6)
C16 H16A 0.9400
C17 C18 1.367(7)
C17 H17A 0.9400
C18 C19 1.371(8)
C18 H18A 0.9400
C19 C20 1.384(6)
C19 H19A 0.9400
C20 H20A 0.9400
C21 C22 1.372(6)
C21 C26 1.390(6)
C22 C23 1.385(6)
C22 H22A 0.9400
C23 C24 1.373(8)
C23 H23A 0.9400
C24 C25 1.368(8)
C24 H24A 0.9400
C25 C26 1.383(6)
C25 H25A 0.9400
C26 H26A 0.9400
